data_4102053
loop_
_publ_author_name
'Masayuki Nihei'
'Hirotaka Tahira'
'Nobukazu Takahashi'
'Yusuke Otake'
'Yasuhisa Yamamura'
'Kazuya Saito'
'Hiroki Oshio'

_publ_contact_author_address 'Tennodai 1-1-1, Tsukuba, Ibaraki, Japan'
_publ_contact_author_email nihei@chem.tsukuba.ac.jp
_publ_contact_author_fax +81-29-853-4426
_publ_contact_author_name 'Masayuki Nihei'
_publ_contact_author_phone +81-29-853-5923
_publ_section_title
;
 Multiple Bistability and Tristability with Dual Spin-State Conversions in
 [Fe(dpp)2][Ni(mnt)2]2.MeNO2
;
_journal_name_full 'Journal of the American Chemical Society'
_journal_page_first 3553
_journal_page_last 3560
_journal_paper_doi 10.1021/ja910122r
_journal_volume 132
_journal_year 2010
_chemical_formula_sum 'C39 H21 Fe N19 Ni2 O2 S8'
_chemical_formula_weight 1217.50
_space_group_IT_number 2
_symmetry_cell_setting triclinic
_symmetry_Int_Tables_number 2
_symmetry_space_group_name_Hall '-P 1'
_symmetry_space_group_name_H-M 'P -1'
_atom_sites_solution_hydrogens geom
_atom_sites_solution_primary direct
_atom_sites_solution_secondary difmap
_audit_creation_method SHELXL-97
_cell_angle_alpha 99.947(3)
_cell_angle_beta 99.118(3)
_cell_angle_gamma 105.503(4)
_cell_formula_units_Z 2
_cell_length_a 9.468(2)
_cell_length_b 14.068(3)
_cell_length_c 20.122(4)
_cell_measurement_reflns_used 4419
_cell_measurement_temperature 140(2)
_cell_measurement_theta_max 23.25
_cell_measurement_theta_min 2.31
_cell_volume 2484.0(9)
_computing_cell_refinement 'Bruker SMART'
_computing_data_collection 'Bruker SMART'
_computing_data_reduction 'Bruker SAINT'
_computing_molecular_graphics 'Bruker SHLXTL'
_computing_publication_material 'Bruker SHLXTL'
_computing_structure_refinement 'SHELXL-97 (Sheldrick, 1997)'
_computing_structure_solution 'SHELXS-97 (Sheldrick, 1990)'
_diffrn_ambient_temperature 140(2)
_diffrn_detector_area_resol_mean 8.366[pixels/mm]
_diffrn_measured_fraction_theta_full 0.970
_diffrn_measured_fraction_theta_max 0.970
_diffrn_measurement_device_type 'CCD area detector'
_diffrn_measurement_method 'phi and omega scans'
_diffrn_radiation_monochromator graphite
_diffrn_radiation_type MoK\a
_diffrn_radiation_wavelength 0.71073
_diffrn_reflns_av_R_equivalents 0.0235
_diffrn_reflns_av_sigmaI/netI 0.0479
_diffrn_reflns_limit_h_max 10
_diffrn_reflns_limit_h_min -10
_diffrn_reflns_limit_k_max 12
_diffrn_reflns_limit_k_min -15
_diffrn_reflns_limit_l_max 22
_diffrn_reflns_limit_l_min -21
_diffrn_reflns_number 10167
_diffrn_reflns_theta_full 23.29
_diffrn_reflns_theta_max 23.29
_diffrn_reflns_theta_min 2.10
_diffrn_source 'fine-focus sealed tube'
_diffrn_standards_decay_% 0
_diffrn_standards_interval_time 190
_diffrn_standards_number 140
_exptl_absorpt_coefficient_mu 1.432
_exptl_absorpt_correction_T_max 0.7627
_exptl_absorpt_correction_T_min 0.5981
_exptl_absorpt_correction_type empirical
_exptl_crystal_colour 'dark brown'
_exptl_crystal_density_diffrn 1.628
_exptl_crystal_density_method 'not measured'
_exptl_crystal_description lozenge
_exptl_crystal_F_000 1228
_exptl_crystal_size_max 0.40
_exptl_crystal_size_mid 0.40
_exptl_crystal_size_min 0.20
_refine_diff_density_max 0.659
_refine_diff_density_min -0.389
_refine_diff_density_rms 0.093
_refine_ls_extinction_method none
_refine_ls_goodness_of_fit_ref 0.972
_refine_ls_hydrogen_treatment constr
_refine_ls_matrix_type full
_refine_ls_number_parameters 641
_refine_ls_number_reflns 6961
_refine_ls_number_restraints 0
_refine_ls_restrained_S_all 0.972
_refine_ls_R_factor_all 0.0583
_refine_ls_R_factor_gt 0.0411
_refine_ls_shift/su_max 0.006
_refine_ls_shift/su_mean 0.001
_refine_ls_structure_factor_coef Fsqd
_refine_ls_weighting_details 'calc w=1/[\s^2^(Fo^2^)+(0.0607P)^2^+0.0000P] where P=(Fo^2^+2Fc^2^)/3'
_refine_ls_weighting_scheme calc
_refine_ls_wR_factor_gt 0.0956
_refine_ls_wR_factor_ref 0.1031
_reflns_number_gt 5274
_reflns_number_total 6961
_reflns_threshold_expression >2sigma(I)
_cod_data_source_file ja910122r_si_001_2.cif
_cod_data_source_block Fedppmnt_140Kcool
_cod_original_cell_volume 2483.9(9)
_cod_database_code 4102053

loop_
_symmetry_equiv_pos_as_xyz
'x, y, z'
'-x, -y, -z'

loop_
_atom_site_label
_atom_site_type_symbol
_atom_site_fract_x
_atom_site_fract_y
_atom_site_fract_z
_atom_site_U_iso_or_equiv
_atom_site_adp_type
_atom_site_occupancy
_atom_site_symmetry_multiplicity
_atom_site_calc_flag
_atom_site_refinement_flags
_atom_site_disorder_assembly
_atom_site_disorder_group
Ni1 Ni 0.75018(6) 0.03201(4) 0.03804(3) 0.02540(16) Uani 1 1 d . . .
Ni2 Ni 0.39577(6) 0.83444(4) 0.45896(3) 0.02614(16) Uani 1 1 d . . .
Fe1 Fe 0.98495(7) 0.50624(4) 0.25891(3) 0.02213(17) Uani 1 1 d . . .
S1 S 0.86907(13) -0.01234(9) 0.12116(5) 0.0306(3) Uani 1 1 d . . .
S2 S 0.77806(13) -0.08393(9) -0.03838(5) 0.0290(3) Uani 1 1 d . . .
S3 S 0.69886(13) 0.13569(9) 0.11514(5) 0.0305(3) Uani 1 1 d . . .
S4 S 0.64700(13) 0.08544(9) -0.04480(5) 0.0288(3) Uani 1 1 d . . .
S5 S 0.48886(13) 0.80731(8) 0.55583(5) 0.0289(3) Uani 1 1 d . . .
S6 S 0.47705(13) 0.72516(9) 0.39985(6) 0.0324(3) Uani 1 1 d . . .
S7 S 0.30777(13) 0.94022(9) 0.51697(5) 0.0304(3) Uani 1 1 d . . .
S8 S 0.30634(13) 0.86289(9) 0.36245(5) 0.0300(3) Uani 1 1 d . . .
N1 N 0.9118(4) 0.6199(2) 0.27229(16) 0.0211(8) Uani 1 1 d . . .
N2 N 0.8865(4) 0.4974(3) 0.16281(17) 0.0234(8) Uani 1 1 d . . .
N3 N 0.8226(4) 0.5738(3) 0.15734(17) 0.0264(8) Uani 1 1 d . . .
N4 N 1.0599(4) 0.5575(2) 0.36001(17) 0.0225(8) Uani 1 1 d . . .
N5 N 1.0139(4) 0.6391(2) 0.38534(17) 0.0236(8) Uani 1 1 d . . .
N6 N 1.0524(4) 0.3899(2) 0.24694(16) 0.0208(8) Uani 1 1 d . . .
N7 N 0.8139(4) 0.4074(2) 0.27663(16) 0.0238(8) Uani 1 1 d . . .
N8 N 0.8395(4) 0.3148(3) 0.27767(17) 0.0260(8) Uani 1 1 d . . .
N9 N 1.1773(4) 0.5631(3) 0.23358(17) 0.0246(8) Uani 1 1 d . . .
N10 N 1.2482(4) 0.4911(2) 0.21671(17) 0.0240(8) Uani 1 1 d . . .
N11 N 1.0709(4) -0.1959(3) 0.1564(2) 0.0424(11) Uani 1 1 d . . .
N12 N 0.9281(6) -0.3022(4) -0.0556(2) 0.0621(14) Uani 1 1 d . . .
N13 N 0.5222(4) 0.3426(3) 0.13236(19) 0.0346(9) Uani 1 1 d . . .
N14 N 0.4373(4) 0.2718(3) -0.07242(19) 0.0389(10) Uani 1 1 d . . .
N15 N 0.6897(5) 0.6360(3) 0.6229(2) 0.0513(12) Uani 1 1 d . . .
N16 N 0.6904(5) 0.5404(3) 0.4291(2) 0.0477(11) Uani 1 1 d . . .
N17 N 0.1014(4) 1.1279(3) 0.48848(19) 0.0376(10) Uani 1 1 d . . .
N18 N 0.0969(5) 1.0209(3) 0.2883(2) 0.0477(11) Uani 1 1 d . . .
C1 C 0.9328(4) 0.6758(3) 0.3362(2) 0.0241(10) Uani 1 1 d . . .
C2 C 0.8801(5) 0.7574(3) 0.3496(2) 0.0279(10) Uani 1 1 d . . .
H2 H 0.8963 0.7964 0.3952 0.034 Uiso 1 1 calc R . .
C3 C 0.8020(5) 0.7798(3) 0.2931(2) 0.0329(11) Uani 1 1 d . . .
H3 H 0.7640 0.8360 0.3002 0.040 Uiso 1 1 calc R . .
C4 C 0.7775(5) 0.7229(3) 0.2267(2) 0.0285(10) Uani 1 1 d . . .
H4 H 0.7239 0.7385 0.1881 0.034 Uiso 1 1 calc R . .
C5 C 0.8351(4) 0.6425(3) 0.2194(2) 0.0226(10) Uani 1 1 d . . .
C6 C 0.7682(5) 0.5710(4) 0.0900(2) 0.0340(11) Uani 1 1 d . . .
H6 H 0.7197 0.6157 0.0731 0.041 Uiso 1 1 calc R . .
C7 C 0.7967(5) 0.4919(3) 0.0517(2) 0.0364(12) Uani 1 1 d . . .
H7 H 0.7714 0.4700 0.0027 0.044 Uiso 1 1 calc R . .
C8 C 0.8709(5) 0.4491(3) 0.0984(2) 0.0291(11) Uani 1 1 d . . .
H8 H 0.9055 0.3926 0.0856 0.035 Uiso 1 1 calc R . .
C9 C 1.0558(5) 0.6677(3) 0.4554(2) 0.0297(11) Uani 1 1 d . . .
H9 H 1.0377 0.7220 0.4844 0.036 Uiso 1 1 calc R . .
C10 C 1.1294(5) 0.6024(3) 0.4757(2) 0.0323(11) Uani 1 1 d . . .
H10 H 1.1722 0.6023 0.5217 0.039 Uiso 1 1 calc R . .
C11 C 1.1290(5) 0.5362(3) 0.4156(2) 0.0295(11) Uani 1 1 d . . .
H11 H 1.1727 0.4826 0.4145 0.035 Uiso 1 1 calc R . .
C12 C 1.1786(5) 0.3936(3) 0.2255(2) 0.0229(10) Uani 1 1 d . . .
C13 C 1.2302(5) 0.3098(3) 0.2135(2) 0.0256(10) Uani 1 1 d . . .
H13 H 1.3204 0.3132 0.1976 0.031 Uiso 1 1 calc R . .
C14 C 1.1440(5) 0.2218(3) 0.2258(2) 0.0289(11) Uani 1 1 d . . .
H14 H 1.1749 0.1626 0.2176 0.035 Uiso 1 1 calc R . .
C15 C 1.0145(5) 0.2168(3) 0.2497(2) 0.0272(10) Uani 1 1 d . . .
H15 H 0.9577 0.1566 0.2600 0.033 Uiso 1 1 calc R . .
C16 C 0.9708(5) 0.3036(3) 0.2581(2) 0.0244(10) Uani 1 1 d . . .
C17 C 0.7228(5) 0.2502(3) 0.2933(2) 0.0319(11) Uani 1 1 d . . .
H17 H 0.7144 0.1827 0.2973 0.038 Uiso 1 1 calc R . .
C18 C 0.6188(5) 0.2996(3) 0.3021(2) 0.0326(11) Uani 1 1 d . . .
H18 H 0.5241 0.2734 0.3132 0.039 Uiso 1 1 calc R . .
C19 C 0.6798(5) 0.3964(3) 0.2917(2) 0.0292(11) Uani 1 1 d . . .
H19 H 0.6316 0.4477 0.2949 0.035 Uiso 1 1 calc R . .
C20 C 1.3657(5) 0.5277(3) 0.1883(2) 0.0310(11) Uani 1 1 d . . .
H20 H 1.4296 0.4917 0.1716 0.037 Uiso 1 1 calc R . .
C21 C 1.3752(5) 0.6263(3) 0.1880(2) 0.0332(11) Uani 1 1 d . . .
H21 H 1.4478 0.6730 0.1724 0.040 Uiso 1 1 calc R . .
C22 C 1.2556(5) 0.6439(3) 0.2157(2) 0.0274(10) Uani 1 1 d . . .
H22 H 1.2334 0.7064 0.2210 0.033 Uiso 1 1 calc R . .
C23 C 0.9163(4) -0.1133(3) 0.0800(2) 0.0254(10) Uani 1 1 d . . .
C24 C 0.8757(5) -0.1453(3) 0.0100(2) 0.0276(10) Uani 1 1 d . . .
C25 C 1.0024(5) -0.1600(3) 0.1220(2) 0.0294(11) Uani 1 1 d . . .
C26 C 0.9065(6) -0.2319(4) -0.0262(2) 0.0397(12) Uani 1 1 d . . .
C27 C 0.6087(5) 0.2006(3) 0.0678(2) 0.0258(10) Uani 1 1 d . . .
C28 C 0.5855(4) 0.1781(3) -0.0023(2) 0.0234(10) Uani 1 1 d . . .
C29 C 0.5594(5) 0.2793(3) 0.1041(2) 0.0267(10) Uani 1 1 d . . .
C30 C 0.5040(5) 0.2294(3) -0.0423(2) 0.0275(10) Uani 1 1 d . . .
C31 C 0.5644(5) 0.7126(3) 0.5304(2) 0.0261(10) Uani 1 1 d . . .
C32 C 0.5620(5) 0.6775(3) 0.4631(2) 0.0273(10) Uani 1 1 d . . .
C33 C 0.6346(5) 0.6716(3) 0.5829(2) 0.0326(11) Uani 1 1 d . . .
C34 C 0.6313(5) 0.6010(4) 0.4430(2) 0.0324(11) Uani 1 1 d . . .
C35 C 0.2225(4) 0.9869(3) 0.4540(2) 0.0254(10) Uani 1 1 d . . .
C36 C 0.2210(5) 0.9527(3) 0.3863(2) 0.0274(10) Uani 1 1 d . . .
C37 C 0.1545(5) 1.0648(3) 0.4741(2) 0.0291(11) Uani 1 1 d . . .
C38 C 0.1512(5) 0.9904(3) 0.3324(2) 0.0317(11) Uani 1 1 d . . .
O1S O 0.5218(5) 0.8644(3) 0.2150(2) 0.0674(12) Uani 1 1 d . . .
O2S O 0.6753(4) 1.0045(3) 0.2776(2) 0.0648(12) Uani 1 1 d . . .
N1S N 0.5516(5) 0.9527(3) 0.2425(2) 0.0421(11) Uani 1 1 d . . .
C1S C 0.4322(5) 1.0019(4) 0.2336(2) 0.0417(13) Uani 1 1 d . . .
H1S1 H 0.4525 1.0472 0.2020 0.062 Uiso 1 1 calc R . .
H1S2 H 0.4300 1.0411 0.2785 0.062 Uiso 1 1 calc R . .
H1S3 H 0.3349 0.9500 0.2144 0.062 Uiso 1 1 calc R . .

loop_
_atom_site_aniso_label
_atom_site_aniso_U_11
_atom_site_aniso_U_22
_atom_site_aniso_U_33
_atom_site_aniso_U_23
_atom_site_aniso_U_13
_atom_site_aniso_U_12
Ni1 0.0301(3) 0.0276(3) 0.0222(3) 0.0050(2) 0.0039(2) 0.0163(3)
Ni2 0.0315(3) 0.0285(3) 0.0225(3) 0.0081(2) 0.0051(2) 0.0149(3)
Fe1 0.0271(4) 0.0203(3) 0.0226(3) 0.0049(3) 0.0048(3) 0.0133(3)
S1 0.0390(7) 0.0313(7) 0.0245(6) 0.0042(5) 0.0008(5) 0.0205(6)
S2 0.0365(7) 0.0325(7) 0.0239(6) 0.0059(5) 0.0061(5) 0.0204(6)
S3 0.0399(7) 0.0367(7) 0.0216(6) 0.0058(5) 0.0041(5) 0.0244(6)
S4 0.0368(7) 0.0344(7) 0.0220(6) 0.0071(5) 0.0070(5) 0.0212(6)
S5 0.0373(7) 0.0303(7) 0.0233(6) 0.0075(5) 0.0046(5) 0.0172(6)
S6 0.0421(7) 0.0382(7) 0.0240(6) 0.0075(5) 0.0071(5) 0.0237(6)
S7 0.0382(7) 0.0331(7) 0.0247(6) 0.0072(5) 0.0078(5) 0.0179(6)
S8 0.0425(7) 0.0312(7) 0.0236(6) 0.0083(5) 0.0077(5) 0.0219(6)
N1 0.0226(19) 0.020(2) 0.0235(19) 0.0062(16) 0.0065(16) 0.0101(16)
N2 0.0230(19) 0.026(2) 0.0241(19) 0.0059(16) 0.0056(16) 0.0111(17)
N3 0.032(2) 0.025(2) 0.027(2) 0.0045(16) 0.0073(17) 0.0150(18)
N4 0.026(2) 0.0190(19) 0.0251(19) 0.0048(16) 0.0040(16) 0.0121(17)
N5 0.026(2) 0.021(2) 0.026(2) 0.0060(16) 0.0055(16) 0.0111(17)
N6 0.023(2) 0.022(2) 0.0201(18) 0.0056(15) 0.0055(15) 0.0100(16)
N7 0.032(2) 0.022(2) 0.0210(18) 0.0012(15) 0.0051(16) 0.0161(17)
N8 0.032(2) 0.023(2) 0.026(2) 0.0071(16) 0.0058(17) 0.0135(18)
N9 0.028(2) 0.020(2) 0.0254(19) 0.0022(16) 0.0009(16) 0.0119(17)
N10 0.024(2) 0.023(2) 0.030(2) 0.0079(16) 0.0078(16) 0.0148(17)
N11 0.051(3) 0.044(3) 0.045(3) 0.018(2) 0.009(2) 0.030(2)
N12 0.098(4) 0.065(3) 0.043(3) 0.007(2) 0.010(3) 0.064(3)
N13 0.041(2) 0.039(2) 0.029(2) 0.0057(19) 0.0103(19) 0.021(2)
N14 0.049(3) 0.049(3) 0.032(2) 0.019(2) 0.010(2) 0.030(2)
N15 0.079(3) 0.058(3) 0.030(2) 0.009(2) 0.005(2) 0.046(3)
N16 0.064(3) 0.051(3) 0.037(2) 0.004(2) 0.007(2) 0.037(3)
N17 0.045(3) 0.038(2) 0.038(2) 0.0075(19) 0.0115(19) 0.023(2)
N18 0.066(3) 0.044(3) 0.040(3) 0.011(2) 0.004(2) 0.031(3)
C1 0.019(2) 0.025(2) 0.029(2) 0.005(2) 0.0055(19) 0.009(2)
C2 0.033(3) 0.023(2) 0.030(2) 0.001(2) 0.010(2) 0.012(2)
C3 0.032(3) 0.033(3) 0.043(3) 0.009(2) 0.012(2) 0.023(2)
C4 0.030(3) 0.030(3) 0.031(2) 0.009(2) 0.007(2) 0.018(2)
C5 0.020(2) 0.020(2) 0.025(2) 0.0030(19) 0.0032(19) 0.004(2)
C6 0.044(3) 0.039(3) 0.024(2) 0.011(2) 0.000(2) 0.023(2)
C7 0.048(3) 0.041(3) 0.020(2) 0.005(2) 0.002(2) 0.018(3)
C8 0.032(3) 0.028(3) 0.026(2) 0.000(2) 0.005(2) 0.012(2)
C9 0.036(3) 0.028(3) 0.023(2) 0.000(2) 0.007(2) 0.008(2)
C10 0.034(3) 0.038(3) 0.023(2) 0.007(2) 0.001(2) 0.011(2)
C11 0.030(3) 0.025(3) 0.036(3) 0.011(2) 0.004(2) 0.011(2)
C12 0.027(2) 0.022(2) 0.019(2) 0.0024(18) 0.0007(19) 0.012(2)
C13 0.025(2) 0.031(3) 0.026(2) 0.005(2) 0.0028(19) 0.018(2)
C14 0.036(3) 0.026(3) 0.028(2) 0.004(2) 0.003(2) 0.017(2)
C15 0.039(3) 0.021(2) 0.023(2) 0.0060(19) 0.003(2) 0.014(2)
C16 0.029(2) 0.027(3) 0.018(2) 0.0050(19) 0.0030(19) 0.012(2)
C17 0.037(3) 0.028(3) 0.031(3) 0.011(2) 0.009(2) 0.007(2)
C18 0.031(3) 0.037(3) 0.031(3) 0.010(2) 0.013(2) 0.007(2)
C19 0.036(3) 0.032(3) 0.023(2) 0.003(2) 0.006(2) 0.018(2)
C20 0.030(3) 0.034(3) 0.034(3) 0.009(2) 0.013(2) 0.015(2)
C21 0.032(3) 0.029(3) 0.041(3) 0.007(2) 0.013(2) 0.010(2)
C22 0.032(3) 0.021(2) 0.028(2) 0.002(2) 0.003(2) 0.011(2)
C23 0.021(2) 0.028(3) 0.033(2) 0.012(2) 0.009(2) 0.012(2)
C24 0.027(2) 0.027(3) 0.033(3) 0.008(2) 0.007(2) 0.014(2)
C25 0.031(3) 0.028(3) 0.034(3) 0.010(2) 0.012(2) 0.012(2)
C26 0.050(3) 0.043(3) 0.034(3) 0.008(2) 0.003(2) 0.030(3)
C27 0.028(2) 0.025(2) 0.030(2) 0.008(2) 0.007(2) 0.014(2)
C28 0.020(2) 0.026(2) 0.027(2) 0.007(2) 0.0055(19) 0.009(2)
C29 0.026(3) 0.034(3) 0.023(2) 0.009(2) 0.004(2) 0.012(2)
C30 0.033(3) 0.028(3) 0.026(2) 0.007(2) 0.009(2) 0.015(2)
C31 0.023(2) 0.027(3) 0.028(2) 0.007(2) 0.0028(19) 0.008(2)
C32 0.031(3) 0.025(3) 0.028(2) 0.008(2) 0.005(2) 0.012(2)
C33 0.046(3) 0.034(3) 0.026(3) 0.005(2) 0.009(2) 0.025(3)
C34 0.037(3) 0.040(3) 0.021(2) 0.008(2) 0.001(2) 0.017(3)
C35 0.022(2) 0.024(2) 0.030(2) 0.006(2) 0.0041(19) 0.007(2)
C36 0.028(2) 0.026(3) 0.027(2) 0.007(2) 0.004(2) 0.007(2)
C37 0.034(3) 0.029(3) 0.024(2) 0.007(2) 0.006(2) 0.008(2)
C38 0.039(3) 0.028(3) 0.031(3) 0.003(2) 0.006(2) 0.018(2)
O1S 0.087(3) 0.031(2) 0.082(3) 0.001(2) 0.008(2) 0.028(2)
O2S 0.050(2) 0.043(2) 0.095(3) 0.011(2) -0.003(2) 0.018(2)
N1S 0.056(3) 0.031(3) 0.044(3) 0.012(2) 0.012(2) 0.018(2)
C1S 0.050(3) 0.039(3) 0.040(3) 0.009(2) 0.012(2) 0.020(3)

loop_
_atom_type_symbol
_atom_type_description
_atom_type_scat_dispersion_real
_atom_type_scat_dispersion_imag
_atom_type_scat_source
C C 0.0033 0.0016 'International Tables Vol C Tables 4.2.6.8 and 6.1.1.4'
H H 0.0000 0.0000 'International Tables Vol C Tables 4.2.6.8 and 6.1.1.4'
N N 0.0061 0.0033 'International Tables Vol C Tables 4.2.6.8 and 6.1.1.4'
O O 0.0106 0.0060 'International Tables Vol C Tables 4.2.6.8 and 6.1.1.4'
S S 0.1246 0.1234 'International Tables Vol C Tables 4.2.6.8 and 6.1.1.4'
Fe Fe 0.3463 0.8444 'International Tables Vol C Tables 4.2.6.8 and 6.1.1.4'
Ni Ni 0.3393 1.1124 'International Tables Vol C Tables 4.2.6.8 and 6.1.1.4'

loop_
_geom_angle_atom_site_label_1
_geom_angle_atom_site_label_2
_geom_angle_atom_site_label_3
_geom_angle
_geom_angle_site_symmetry_1
_geom_angle_site_symmetry_3
_geom_angle_publ_flag
S2 Ni1 S1 92.65(5) . . ?
S2 Ni1 S4 87.98(5) . . ?
S1 Ni1 S4 175.54(5) . . ?
S2 Ni1 S3 173.43(5) . . ?
S1 Ni1 S3 87.31(5) . . ?
S4 Ni1 S3 92.57(5) . . ?
S8 Ni2 S5 179.14(6) . . ?
S8 Ni2 S7 92.75(5) . . ?
S5 Ni2 S7 87.43(5) . . ?
S8 Ni2 S6 86.82(5) . . ?
S5 Ni2 S6 93.03(5) . . ?
S7 Ni2 S6 178.23(5) . . ?
N1 Fe1 N6 177.88(15) . . ?
N1 Fe1 N7 97.68(14) . . ?
N6 Fe1 N7 80.25(14) . . ?
N1 Fe1 N9 102.05(14) . . ?
N6 Fe1 N9 80.03(14) . . ?
N7 Fe1 N9 160.19(13) . . ?
N1 Fe1 N2 79.73(14) . . ?
N6 Fe1 N2 100.81(14) . . ?
N7 Fe1 N2 94.57(14) . . ?
N9 Fe1 N2 87.24(14) . . ?
N1 Fe1 N4 80.26(13) . . ?
N6 Fe1 N4 99.21(13) . . ?
N7 Fe1 N4 88.90(14) . . ?
N9 Fe1 N4 96.14(14) . . ?
N2 Fe1 N4 159.97(14) . . ?
C23 S1 Ni1 103.42(15) . . ?
C24 S2 Ni1 103.27(15) . . ?
C27 S3 Ni1 103.40(15) . . ?
C28 S4 Ni1 102.93(15) . . ?
C31 S5 Ni2 102.46(15) . . ?
C32 S6 Ni2 102.41(15) . . ?
C35 S7 Ni2 102.74(15) . . ?
C36 S8 Ni2 103.17(15) . . ?
C5 N1 C1 119.4(3) . . ?
C5 N1 Fe1 120.7(3) . . ?
C1 N1 Fe1 119.8(3) . . ?
C8 N2 N3 104.8(3) . . ?
C8 N2 Fe1 142.2(3) . . ?
N3 N2 Fe1 112.6(2) . . ?
C6 N3 N2 111.0(3) . . ?
C6 N3 C5 132.5(4) . . ?
N2 N3 C5 116.3(3) . . ?
C11 N4 N5 104.7(3) . . ?
C11 N4 Fe1 142.5(3) . . ?
N5 N4 Fe1 112.3(2) . . ?
C9 N5 N4 111.4(3) . . ?
C9 N5 C1 132.2(4) . . ?
N4 N5 C1 116.4(3) . . ?
C12 N6 C16 119.7(4) . . ?
C12 N6 Fe1 120.1(3) . . ?
C16 N6 Fe1 120.1(3) . . ?
C19 N7 N8 104.8(3) . . ?
C19 N7 Fe1 142.9(3) . . ?
N8 N7 Fe1 112.2(2) . . ?
C17 N8 N7 110.7(3) . . ?
C17 N8 C16 132.8(4) . . ?
N7 N8 C16 116.3(3) . . ?
C22 N9 N10 104.4(3) . . ?
C22 N9 Fe1 141.8(3) . . ?
N10 N9 Fe1 112.6(2) . . ?
C20 N10 N9 111.3(3) . . ?
C20 N10 C12 132.4(3) . . ?
N9 N10 C12 115.9(3) . . ?
N1 C1 C2 122.8(4) . . ?
N1 C1 N5 111.0(3) . . ?
C2 C1 N5 126.2(4) . . ?
C1 C2 C3 116.4(4) . . ?
C4 C3 C2 122.0(4) . . ?
C5 C4 C3 116.5(4) . . ?
N1 C5 C4 122.8(4) . . ?
N1 C5 N3 110.6(3) . . ?
C4 C5 N3 126.5(4) . . ?
C7 C6 N3 106.7(4) . . ?
C6 C7 C8 106.3(4) . . ?
N2 C8 C7 111.2(4) . . ?
N5 C9 C10 106.2(4) . . ?
C9 C10 C11 106.4(4) . . ?
N4 C11 C10 111.3(4) . . ?
N6 C12 C13 122.5(4) . . ?
N6 C12 N10 111.0(3) . . ?
C13 C12 N10 126.5(4) . . ?
C14 C13 C12 116.5(4) . . ?
C15 C14 C13 122.0(4) . . ?
C14 C15 C16 116.9(4) . . ?
N6 C16 C15 122.3(4) . . ?
N6 C16 N8 110.6(4) . . ?
C15 C16 N8 127.0(4) . . ?
N8 C17 C18 107.4(4) . . ?
C17 C18 C19 106.0(4) . . ?
N7 C19 C18 111.2(4) . . ?
N10 C20 C21 107.0(4) . . ?
C20 C21 C22 105.5(4) . . ?
N9 C22 C21 111.8(4) . . ?
C24 C23 C25 122.1(4) . . ?
C24 C23 S1 120.3(3) . . ?
C25 C23 S1 117.6(3) . . ?
C23 C24 C26 122.2(4) . . ?
C23 C24 S2 120.3(3) . . ?
C26 C24 S2 117.5(3) . . ?
N11 C25 C23 178.8(5) . . ?
N12 C26 C24 178.6(6) . . ?
C28 C27 C29 121.4(4) . . ?
C28 C27 S3 120.2(3) . . ?
C29 C27 S3 118.4(3) . . ?
C27 C28 C30 120.3(4) . . ?
C27 C28 S4 120.9(3) . . ?
C30 C28 S4 118.8(3) . . ?
N13 C29 C27 178.8(5) . . ?
N14 C30 C28 177.7(5) . . ?
C32 C31 C33 119.9(4) . . ?
C32 C31 S5 121.6(3) . . ?
C33 C31 S5 118.4(3) . . ?
C31 C32 C34 120.9(4) . . ?
C31 C32 S6 120.4(3) . . ?
C34 C32 S6 118.7(3) . . ?
N15 C33 C31 177.7(5) . . ?
N16 C34 C32 177.6(5) . . ?
C36 C35 C37 120.4(4) . . ?
C36 C35 S7 120.8(3) . . ?
C37 C35 S7 118.9(3) . . ?
C35 C36 C38 122.2(4) . . ?
C35 C36 S8 120.6(3) . . ?
C38 C36 S8 117.2(3) . . ?
N17 C37 C35 178.0(5) . . ?
N18 C38 C36 178.9(5) . . ?
O1S N1S O2S 124.0(4) . . ?
O1S N1S C1S 118.3(4) . . ?
O2S N1S C1S 117.8(4) . . ?

loop_
_geom_bond_atom_site_label_1
_geom_bond_atom_site_label_2
_geom_bond_distance
_geom_bond_site_symmetry_2
_geom_bond_publ_flag
Ni1 S2 2.1416(12) . ?
Ni1 S1 2.1431(12) . ?
Ni1 S4 2.1463(12) . ?
Ni1 S3 2.1463(12) . ?
Ni2 S8 2.1393(12) . ?
Ni2 S5 2.1481(12) . ?
Ni2 S7 2.1545(12) . ?
Ni2 S6 2.1589(12) . ?
Fe1 N1 1.900(3) . ?
Fe1 N6 1.902(3) . ?
Fe1 N7 1.958(4) . ?
Fe1 N9 1.968(4) . ?
Fe1 N2 1.977(3) . ?
Fe1 N4 1.981(3) . ?
S1 C23 1.719(4) . ?
S2 C24 1.725(4) . ?
S3 C27 1.712(4) . ?
S4 C28 1.716(4) . ?
S5 C31 1.714(4) . ?
S6 C32 1.725(4) . ?
S7 C35 1.713(4) . ?
S8 C36 1.715(4) . ?
N1 C5 1.326(5) . ?
N1 C1 1.341(5) . ?
N2 C8 1.321(5) . ?
N2 N3 1.378(4) . ?
N3 C6 1.361(5) . ?
N3 C5 1.408(5) . ?
N4 C11 1.326(5) . ?
N4 N5 1.379(4) . ?
N5 C9 1.359(5) . ?
N5 C1 1.408(5) . ?
N6 C12 1.325(5) . ?
N6 C16 1.329(5) . ?
N7 C19 1.327(5) . ?
N7 N8 1.389(4) . ?
N8 C17 1.348(5) . ?
N8 C16 1.401(5) . ?
N9 C22 1.322(5) . ?
N9 N10 1.382(4) . ?
N10 C20 1.352(5) . ?
N10 C12 1.408(5) . ?
N11 C25 1.144(5) . ?
N12 C26 1.146(6) . ?
N13 C29 1.139(5) . ?
N14 C30 1.151(5) . ?
N15 C33 1.147(6) . ?
N16 C34 1.158(5) . ?
N17 C37 1.150(5) . ?
N18 C38 1.158(6) . ?
C1 C2 1.371(6) . ?
C2 C3 1.387(6) . ?
C3 C4 1.383(6) . ?
C4 C5 1.377(6) . ?
C6 C7 1.354(6) . ?
C7 C8 1.398(6) . ?
C9 C10 1.371(6) . ?
C10 C11 1.392(6) . ?
C12 C13 1.390(5) . ?
C13 C14 1.375(6) . ?
C14 C15 1.376(6) . ?
C15 C16 1.382(6) . ?
C17 C18 1.365(6) . ?
C18 C19 1.396(6) . ?
C20 C21 1.366(6) . ?
C21 C22 1.399(6) . ?
C23 C24 1.360(6) . ?
C23 C25 1.440(6) . ?
C24 C26 1.432(6) . ?
C27 C28 1.360(6) . ?
C27 C29 1.443(6) . ?
C28 C30 1.437(6) . ?
C31 C32 1.353(6) . ?
C31 C33 1.443(6) . ?
C32 C34 1.436(6) . ?
C35 C36 1.360(6) . ?
C35 C37 1.444(6) . ?
C36 C38 1.433(6) . ?
O1S N1S 1.207(5) . ?
O2S N1S 1.227(5) . ?
N1S C1S 1.478(6) . ?
